data_1546013
loop_
_publ_author_name
'Cavallo, Gabriella'
'Murray, Jane S.'
'Politzer, Peter'
'Pilati, Tullio'
'Ursini, Maurizio'
'Resnati, Giuseppe'

_publ_section_title
;
 Halogen bonding in hypervalent iodine and bromine derivatives: halonium
 salts
;
_journal_issue 4
_journal_name_full IUCrJ
_journal_page_first
;
;
_journal_paper_doi 10.1107/S2052252517004262
_journal_volume 4
_journal_year 2017
_chemical_formula_moiety 'C12 H10 I 1+, F6 P 1-'
_chemical_formula_sum 'C12 H10 F6 I P'
_chemical_formula_weight 426.07
_chemical_name_systematic
; 
 ? 
;
_space_group_IT_number 14
_symmetry_cell_setting monoclinic
_symmetry_space_group_name_Hall '-P 2yn'
_symmetry_space_group_name_H-M 'P 1 21/n 1'
_atom_sites_solution_hydrogens difmap
_atom_sites_solution_primary direct
_atom_sites_solution_secondary difmap
_audit_creation_method SHELXL-97
_cell_angle_alpha 90.00
_cell_angle_beta 96.195(12)
_cell_angle_gamma 90.00
_cell_formula_units_Z 4
_cell_length_a 5.9721(5)
_cell_length_b 12.9442(12)
_cell_length_c 18.387(2)
_cell_measurement_reflns_used 9828
_cell_measurement_temperature 103(2)
_cell_measurement_theta_max 49.89
_cell_measurement_theta_min 2.73
_cell_volume 1413.1(2)
_computing_cell_refinement 'Bruker SAINT'
_computing_data_collection 'Bruker APEX2'
_computing_data_reduction 'Bruker SAINT'
_computing_molecular_graphics
;
ORTEP-3 (Farrugia, L.J. (1997) Jour. Appl. Cryst. 30, 565)
Mercury (Macrae, C. F., Edgington, P. R., McCabe, P., Pidcock, E., 
Shields, G. P., Taylor, R., Towler, M. & van de Streek, J. (2006). 
J. Appl. Cryst. 39, 453-457
;
_computing_publication_material SHELXTL
_computing_structure_refinement 'SHELXL (Sheldrick, G. M. (2008). Acta Cryst. A64, 112-122)'
_computing_structure_solution
;
SIR2002 (Burla, M. C., Camalli, M., Carrozzini, B., Cascarano, G. L., 
Giacovazzo, C., Polidori, G. & Spagna, R. (2003). 
J. Appl. Cryst. 36, 1103.)
;
_diffrn_ambient_temperature 103(2)
_diffrn_measured_fraction_theta_full 0.995
_diffrn_measured_fraction_theta_max 0.989
_diffrn_measurement_device_type 'Bruker APEX-II CCD'
_diffrn_measurement_method '\f and \w scans'
_diffrn_radiation_monochromator graphite
_diffrn_radiation_source 'fine-focus sealed tube'
_diffrn_radiation_type MoK\a
_diffrn_radiation_wavelength 0.71073
_diffrn_reflns_av_R_equivalents 0.0235
_diffrn_reflns_av_sigmaI/netI 0.0188
_diffrn_reflns_limit_h_max 12
_diffrn_reflns_limit_h_min -12
_diffrn_reflns_limit_k_max 27
_diffrn_reflns_limit_k_min -26
_diffrn_reflns_limit_l_max 39
_diffrn_reflns_limit_l_min -39
_diffrn_reflns_number 77147
_diffrn_reflns_theta_full 50.00
_diffrn_reflns_theta_max 50.26
_diffrn_reflns_theta_min 2.73
_diffrn_standards_decay_% 0.00
_exptl_absorpt_coefficient_mu 2.432
_exptl_absorpt_correction_T_max 0.4415
_exptl_absorpt_correction_T_min 0.3579
_exptl_absorpt_correction_type multi-scan
_exptl_absorpt_process_details 'Bruker (2001). SADABS. Bruker AXS Inc., Madison, Wisconsin, USA.'
_exptl_crystal_colour colourless
_exptl_crystal_density_diffrn 2.003
_exptl_crystal_density_method 'not measured'
_exptl_crystal_description 'irregular block'
_exptl_crystal_F_000 816
_exptl_crystal_size_max 0.29
_exptl_crystal_size_mid 0.26
_exptl_crystal_size_min 0.22
_refine_diff_density_max 1.481
_refine_diff_density_min -1.209
_refine_diff_density_rms 0.109
_refine_ls_extinction_method none
_refine_ls_goodness_of_fit_ref 1.030
_refine_ls_hydrogen_treatment refxyz
_refine_ls_matrix_type full
_refine_ls_number_parameters 211
_refine_ls_number_reflns 14804
_refine_ls_number_restraints 0
_refine_ls_restrained_S_all 1.030
_refine_ls_R_factor_all 0.0350
_refine_ls_R_factor_gt 0.0242
_refine_ls_shift/su_max 0.002
_refine_ls_shift/su_mean 0.000
_refine_ls_structure_factor_coef Fsqd
_refine_ls_weighting_details 'w=1/[\s^2^(Fo^2^)+(0.0279P)^2^+0.5366P], where P=(Fo^2^+2Fc^2^)/3'
_refine_ls_weighting_scheme calc
_refine_ls_wR_factor_gt 0.0581
_refine_ls_wR_factor_ref 0.0629
_reflns_number_gt 12120
_reflns_number_total 14805
_reflns_threshold_expression I>2\s(I)
_cod_data_source_file lc5079.cif
_cod_data_source_block gc140LT
_cod_original_sg_symbol_H-M 'P 21/n'
_cod_database_code 1546013

loop_
_symmetry_equiv_pos_as_xyz
'x, y, z'
'-x+1/2, y+1/2, -z+1/2'
'-x, -y, -z'
'x-1/2, -y-1/2, z-1/2'

loop_
_atom_site_label
_atom_site_type_symbol
_atom_site_fract_x
_atom_site_fract_y
_atom_site_fract_z
_atom_site_U_iso_or_equiv
_atom_site_adp_type
_atom_site_occupancy
_atom_site_site_symmetry_order
_atom_site_calc_flag
_atom_site_refinement_flags_adp
I1 I 0.79933(2) 0.35808(2) 0.08706(2) 0.01530(1) Uani 1 1 d .
C1 C 1.06619(13) 0.36596(6) 0.17255(4) 0.01541(10) Uani 1 1 d .
C2 C 1.06419(16) 0.30065(8) 0.23226(5) 0.02046(13) Uani 1 1 d .
H2 H 0.951(3) 0.2509(14) 0.2360(10) 0.025 Uiso 1 1 d U
C3 C 1.24265(18) 0.30726(9) 0.28747(5) 0.02374(16) Uani 1 1 d .
H3 H 1.245(3) 0.2688(14) 0.3275(10) 0.028 Uiso 1 1 d U
C4 C 1.41313(18) 0.37949(9) 0.28262(5) 0.02316(15) Uani 1 1 d .
H4 H 1.535(3) 0.3816(15) 0.3184(11) 0.028 Uiso 1 1 d U
C5 C 1.40795(16) 0.44544(8) 0.22290(5) 0.02056(13) Uani 1 1 d .
H5 H 1.524(3) 0.4968(14) 0.2220(9) 0.025 Uiso 1 1 d U
C6 C 1.23337(14) 0.43901(7) 0.16599(5) 0.01693(11) Uani 1 1 d .
H6 H 1.224(3) 0.4794(13) 0.1246(9) 0.020 Uiso 1 1 d U
C7 C 0.71712(14) 0.20246(6) 0.10017(5) 0.01668(11) Uani 1 1 d .
C8 C 0.5551(2) 0.17919(8) 0.14581(7) 0.02738(19) Uani 1 1 d .
H8 H 0.485(3) 0.2319(15) 0.1718(10) 0.033 Uiso 1 1 d U
C9 C 0.4934(2) 0.07545(9) 0.15192(9) 0.0329(2) Uani 1 1 d .
H9 H 0.383(4) 0.0601(17) 0.1808(12) 0.039 Uiso 1 1 d U
C10 C 0.5913(2) 0.00037(8) 0.11244(7) 0.0313(2) Uani 1 1 d .
H10 H 0.535(4) -0.0735(16) 0.1203(11) 0.038 Uiso 1 1 d U
C11 C 0.7509(3) 0.02636(9) 0.06680(9) 0.0385(3) Uani 1 1 d .
H11 H 0.811(4) -0.0272(18) 0.0379(13) 0.046 Uiso 1 1 d U
C12 C 0.8177(3) 0.12873(8) 0.06010(7) 0.0297(2) Uani 1 1 d .
H12 H 0.924(4) 0.1414(15) 0.0297(12) 0.036 Uiso 1 1 d U
P1 P 0.71377(4) 0.66972(2) 0.07020(2) 0.01586(3) Uani 1 1 d .
F1 F 0.90542(13) 0.58374(6) 0.07093(5) 0.03528(17) Uani 1 1 d .
F2 F 0.68860(12) 0.66992(7) -0.01761(3) 0.02809(13) Uani 1 1 d .
F3 F 0.52572(13) 0.58121(6) 0.06858(5) 0.03232(15) Uani 1 1 d .
F4 F 0.89906(16) 0.75815(7) 0.06994(5) 0.03556(17) Uani 1 1 d .
F5 F 0.51598(17) 0.75441(6) 0.06717(5) 0.03828(19) Uani 1 1 d .
F6 F 0.73559(19) 0.67010(10) 0.15711(4) 0.0457(2) Uani 1 1 d .

loop_
_atom_site_aniso_label
_atom_site_aniso_U_11
_atom_site_aniso_U_22
_atom_site_aniso_U_33
_atom_site_aniso_U_23
_atom_site_aniso_U_13
_atom_site_aniso_U_12
I1 0.01367(2) 0.01398(2) 0.01806(2) 0.00339(1) 0.00079(1) -0.00009(1)
C1 0.0142(2) 0.0175(3) 0.0148(2) 0.0019(2) 0.00303(19) 0.0005(2)
C2 0.0194(3) 0.0247(4) 0.0177(3) 0.0059(3) 0.0038(2) -0.0015(3)
C3 0.0249(4) 0.0304(4) 0.0157(3) 0.0057(3) 0.0015(3) 0.0011(3)
C4 0.0223(4) 0.0287(4) 0.0177(3) -0.0003(3) -0.0016(3) 0.0006(3)
C5 0.0188(3) 0.0218(3) 0.0208(3) -0.0020(3) 0.0008(2) -0.0008(3)
C6 0.0165(3) 0.0169(3) 0.0175(3) 0.0010(2) 0.0024(2) -0.0005(2)
C7 0.0179(3) 0.0135(2) 0.0187(3) 0.0014(2) 0.0026(2) 0.0016(2)
C8 0.0267(4) 0.0173(3) 0.0409(5) -0.0015(3) 0.0165(4) -0.0034(3)
C9 0.0329(5) 0.0205(4) 0.0474(7) 0.0034(4) 0.0142(5) -0.0069(4)
C10 0.0421(6) 0.0144(3) 0.0365(5) 0.0032(3) 0.0006(5) -0.0017(4)
C11 0.0626(9) 0.0160(3) 0.0398(6) -0.0007(4) 0.0193(6) 0.0071(5)
C12 0.0440(6) 0.0176(3) 0.0306(5) 0.0019(3) 0.0183(4) 0.0066(4)
P1 0.01978(8) 0.01326(7) 0.01476(7) 0.00009(6) 0.00287(6) -0.00168(6)
F1 0.0223(3) 0.0289(3) 0.0554(5) 0.0161(3) 0.0077(3) 0.0094(3)
F2 0.0248(3) 0.0435(4) 0.0156(2) -0.0025(2) -0.00002(19) 0.0002(3)
F3 0.0229(3) 0.0253(3) 0.0497(4) 0.0037(3) 0.0080(3) -0.0081(2)
F4 0.0438(4) 0.0308(3) 0.0316(3) -0.0027(3) 0.0020(3) -0.0224(3)
F5 0.0453(5) 0.0256(3) 0.0477(5) 0.0043(3) 0.0218(4) 0.0160(3)
F6 0.0548(6) 0.0670(6) 0.0157(3) 0.0038(3) 0.0052(3) -0.0110(5)

loop_
_atom_type_symbol
_atom_type_description
_atom_type_scat_dispersion_real
_atom_type_scat_dispersion_imag
_atom_type_scat_source
C C 0.0033 0.0016 'International Tables Vol C Tables 4.2.6.8 and 6.1.1.4'
H H 0.0000 0.0000 'International Tables Vol C Tables 4.2.6.8 and 6.1.1.4'
F F 0.0171 0.0103 'International Tables Vol C Tables 4.2.6.8 and 6.1.1.4'
P P 0.1023 0.0942 'International Tables Vol C Tables 4.2.6.8 and 6.1.1.4'
I I -0.4742 1.8119 'International Tables Vol C Tables 4.2.6.8 and 6.1.1.4'

loop_
_geom_angle_atom_site_label_1
_geom_angle_atom_site_label_2
_geom_angle_atom_site_label_3
_geom_angle
C7 I1 C1 97.35(3)
C2 C1 C6 123.45(8)
C2 C1 I1 119.24(6)
C6 C1 I1 117.31(6)
C1 C2 C3 117.92(9)
C1 C2 H2 122.9(11)
C3 C2 H2 119.2(11)
C4 C3 C2 120.13(9)
C4 C3 H3 119.0(12)
C2 C3 H3 120.7(12)
C5 C4 C3 120.63(9)
C5 C4 H4 119.5(12)
C3 C4 H4 119.9(12)
C4 C5 C6 120.43(9)
C4 C5 H5 119.0(11)
C6 C5 H5 120.5(11)
C1 C6 C5 117.41(8)
C1 C6 H6 118.6(10)
C5 C6 H6 124.0(10)
C8 C7 C12 123.15(9)
C8 C7 I1 117.93(6)
C12 C7 I1 118.83(7)
C7 C8 C9 117.75(10)
C7 C8 H8 121.4(11)
C9 C8 H8 120.9(11)
C10 C9 C8 120.22(11)
C10 C9 H9 121.8(14)
C8 C9 H9 118.0(14)
C11 C10 C9 120.55(10)
C11 C10 H10 124.7(12)
C9 C10 H10 114.7(12)
C10 C11 C12 120.64(11)
C10 C11 H11 118.7(14)
C12 C11 H11 120.6(14)
C7 C12 C11 117.68(11)
C7 C12 H12 125.3(12)
C11 C12 H12 117.0(12)
F6 P1 F4 91.10(5)
F6 P1 F1 90.73(6)
F4 P1 F1 90.19(5)
F6 P1 F3 90.12(6)
F4 P1 F3 178.74(5)
F1 P1 F3 90.12(4)
F6 P1 F2 179.28(6)
F4 P1 F2 89.17(4)
F1 P1 F2 89.93(5)
F3 P1 F2 89.60(5)
F6 P1 F5 90.74(6)
F4 P1 F5 91.03(5)
F1 P1 F5 178.07(6)
F3 P1 F5 88.63(5)
F2 P1 F5 88.59(5)

loop_
_geom_bond_atom_site_label_1
_geom_bond_atom_site_label_2
_geom_bond_distance
I1 C7 2.0935(8)
I1 C1 2.1167(9)
C1 C2 1.3867(11)
C1 C6 1.3897(11)
C2 C3 1.3929(14)
C2 H2 0.939(18)
C3 C4 1.3922(16)
C3 H3 0.887(19)
C4 C5 1.3885(14)
C4 H4 0.93(2)
C5 C6 1.3976(13)
C5 H5 0.960(18)
C6 H6 0.920(17)
C7 C8 1.3806(13)
C7 C12 1.3821(13)
C8 C9 1.4002(15)
C8 H8 0.954(19)
C9 C10 1.3800(19)
C9 H9 0.91(2)
C10 C11 1.378(2)
C10 H10 1.03(2)
C11 C12 1.3931(17)
C11 H11 0.97(2)
C12 H12 0.90(2)
P1 F6 1.5893(8)
P1 F4 1.5924(8)
P1 F1 1.5955(8)
P1 F3 1.6024(7)
P1 F2 1.6053(7)
P1 F5 1.6080(8)

loop_
_geom_hbond_atom_site_label_D
_geom_hbond_atom_site_label_H
_geom_hbond_atom_site_label_A
_geom_hbond_distance_DH
_geom_hbond_distance_HA
_geom_hbond_distance_DA
_geom_hbond_angle_DHA
_geom_hbond_site_symmetry_A
C2 H2 F6 0.939(18) 2.585(18) 3.3143(14) 134.8(14) 2_645
C6 H6 F1 0.920(17) 2.453(17) 3.1084(12) 128.4(13) .
C6 H6 F3 0.920(17) 2.538(17) 3.2124(11) 130.5(13) 1_655
C12 H12 F4 0.90(2) 2.57(2) 3.4050(14) 154.7(18) 3_765

loop_
_geom_torsion_atom_site_label_1
_geom_torsion_atom_site_label_2
_geom_torsion_atom_site_label_3
_geom_torsion_atom_site_label_4
_geom_torsion
C6 C1 C2 C3 -1.69(14)
I1 C1 C2 C3 179.68(7)
C1 C2 C3 C4 1.54(15)
C2 C3 C4 C5 -0.15(17)
C3 C4 C5 C6 -1.20(16)
C2 C1 C6 C5 0.38(13)
I1 C1 C6 C5 179.04(6)
C4 C5 C6 C1 1.08(13)
C12 C7 C8 C9 0.80(19)
I1 C7 C8 C9 177.24(10)
C7 C8 C9 C10 -0.8(2)
C8 C9 C10 C11 0.2(2)
C9 C10 C11 C12 0.5(3)
C8 C7 C12 C11 -0.1(2)
I1 C7 C12 C11 -176.54(12)
C10 C11 C12 C7 -0.5(2)
